data_4319781
loop_
_publ_author_name
'Ryan F. Hess'
'Kent D. Abney'
'Jennifer L. Burris'
'H. Dieter Hochheimer'
'Peter K. Dorhout'

_publ_section_title
;
 Synthesis and Characterization of Six New Quaternary Actinide
 Thiophosphate Compounds: Cs8U5(P3S10)2(PS4)6, K10Th3(P2S7)4(PS4)2, and
 A5An(PS4)3, (A = K, Rb, Cs; An = U, Th)
;
_journal_name_full 'Inorganic Chemistry'
_journal_page_first 2851
_journal_page_last 2859
_journal_paper_doi 10.1021/ic0014437
_journal_volume 40
_journal_year 2001
_chemical_formula_sum 'K5 P3 S12 Th'
_chemical_formula_weight 905.17
_chemical_name_systematic
; 

 ? 

;
_space_group_IT_number 14
_symmetry_cell_setting monoclinic
_symmetry_space_group_name_Hall '-P 2yn'
_symmetry_space_group_name_H-M 'P 1 21/n 1'
_atom_sites_solution_hydrogens geom
_atom_sites_solution_primary direct
_atom_sites_solution_secondary difmap
_audit_creation_method SHELXL
_cell_angle_alpha 90.00
_cell_angle_beta 90.0410(10)
_cell_angle_gamma 90.00
_cell_formula_units_Z 4
_cell_length_a 9.74360(10)
_cell_length_b 11.3894(2)
_cell_length_c 20.0163(3)
_cell_measurement_temperature 163(2)
_cell_volume 2221.28(6)
_computing_cell_refinement 'Bruker SMART'
_computing_data_collection 'Bruker SMART'
_computing_data_reduction 'Bruker SAINT'
_computing_molecular_graphics 'Bruker SMART'
_computing_publication_material 'Bruker SMART'
_computing_structure_refinement 'SHELXL-93 (Sheldrick, 1993)'
_computing_structure_solution 'SHELXS-86 (Sheldrick, 1990)'
_diffrn_ambient_temperature 163(2)
_diffrn_measurement_device 'CCD Camera'
_diffrn_radiation_monochromator graphite
_diffrn_radiation_source 'fine-focus sealed tube'
_diffrn_radiation_type MoK\a
_diffrn_radiation_wavelength 0.71073
_diffrn_reflns_av_R_equivalents 0.0495
_diffrn_reflns_av_sigmaI/netI 0.0607
_diffrn_reflns_limit_h_max 10
_diffrn_reflns_limit_h_min -12
_diffrn_reflns_limit_k_max 14
_diffrn_reflns_limit_k_min -12
_diffrn_reflns_limit_l_max 26
_diffrn_reflns_limit_l_min -25
_diffrn_reflns_number 14512
_diffrn_reflns_theta_max 28.30
_diffrn_reflns_theta_min 1.02
_exptl_absorpt_coefficient_mu 8.979
_exptl_absorpt_correction_type SADABS
_exptl_crystal_colour colorless
_exptl_crystal_density_diffrn 2.707
_exptl_crystal_description plate
_exptl_crystal_F_000 1688
_exptl_crystal_size_max 0.21
_exptl_crystal_size_mid 0.13
_exptl_crystal_size_min 0.10
_refine_diff_density_max 2.607
_refine_diff_density_min -3.100
_refine_diff_density_rms 0.247
_refine_ls_extinction_coef 0.00035(6)
_refine_ls_extinction_expression Fc^*^=kFc[1+0.001xFc^2^\l^3^/sin(2\q)]^-1/4^
_refine_ls_extinction_method SHELXL
_refine_ls_goodness_of_fit_all 1.025
_refine_ls_goodness_of_fit_obs 1.042
_refine_ls_matrix_type full
_refine_ls_number_parameters 192
_refine_ls_number_reflns 5322
_refine_ls_number_restraints 0
_refine_ls_restrained_S_all 1.025
_refine_ls_restrained_S_obs 1.042
_refine_ls_R_factor_all 0.0449
_refine_ls_R_factor_obs 0.0363
_refine_ls_shift/esd_max -0.001
_refine_ls_shift/esd_mean 0.000
_refine_ls_structure_factor_coef Fsqd
_refine_ls_weighting_details 'w=1/[\s^2^(Fo^2^)+(0.0309P)^2^+0.0000P] where P=(Fo^2^+2Fc^2^)/3'
_refine_ls_weighting_scheme calc
_refine_ls_wR_factor_all 0.0780
_refine_ls_wR_factor_obs 0.0745
_reflns_number_observed 4720
_reflns_number_total 5322
_reflns_observed_criterion >2sigma(I)
_cod_data_source_file ic0014437_3.cif
_cod_data_source_block K5Th(PS4)3
_cod_depositor_comments
;
The following automatic conversions were performed:

'_symmetry_cell_setting' value 'Monoclinic' changed to 'monoclinic'
according to the built-in table from CIF Core dictionary named
'cif_core.dic' version 2.4.1 from 2010-06-29.

Automatic conversion script
Id: cif_fix_values 1646 2011-03-28 12:23:43Z adriana 

The following automatic conversions were performed:

'_refine_ls_weighting_scheme' value 'calc
w=1/[\s^2^(Fo^2^)+(0.0309P)^2^+0.0000P] where P=(Fo^2^+2Fc^2^)/3' was
changed to 'calc'. New tag '_refine_ls_weighting_details' was
created. The value of the new tag was set to
'w=1/[\s^2^(Fo^2^)+(0.0309P)^2^+0.0000P] where P=(Fo^2^+2Fc^2^)/3'.

Automatic conversion script
Id: cif_fix_values 3143 2015-03-26 13:38:13Z robertas 
;
_cod_database_code 4319781

loop_
_symmetry_equiv_pos_as_xyz
'x, y, z'
'-x+1/2, y+1/2, -z+1/2'
'-x, -y, -z'
'x-1/2, -y-1/2, z-1/2'

loop_
_atom_site_aniso_label
_atom_site_aniso_U_11
_atom_site_aniso_U_22
_atom_site_aniso_U_33
_atom_site_aniso_U_23
_atom_site_aniso_U_13
_atom_site_aniso_U_12
Th1 0.00908(11) 0.01078(12) 0.00941(11) -0.00043(13) 0.0020(2) 0.00075(11)
K1 0.0176(10) 0.0111(9) 0.0312(10) -0.0019(8) -0.0021(12) -0.0006(8)
K2 0.0256(11) 0.0358(13) 0.0239(11) 0.0015(9) 0.0009(8) -0.0090(10)
K3 0.0279(12) 0.0625(14) 0.0267(10) -0.0118(13) -0.0029(12) 0.0247(9)
K4 0.0285(12) 0.0438(14) 0.0228(11) 0.0080(10) 0.0046(9) 0.0161(11)
K5 0.0160(8) 0.0171(9) 0.0258(9) -0.0006(9) 0.0019(13) 0.0005(6)
P1 0.0109(8) 0.0136(8) 0.0141(8) 0.0021(8) 0.0010(13) -0.0019(7)
P2 0.0140(10) 0.0130(8) 0.0093(7) 0.0000(9) 0.0035(13) 0.0025(9)
P3 0.0130(11) 0.0157(10) 0.0109(8) -0.0015(8) 0.0013(12) -0.0013(10)
S1 0.0119(9) 0.0155(10) 0.0280(11) 0.0062(12) 0.0035(12) 0.0011(7)
S2 0.0106(9) 0.0149(10) 0.0156(10) -0.0008(8) 0.0017(8) 0.0005(8)
S3 0.046(2) 0.038(2) 0.0171(11) -0.0157(10) -0.0139(14) 0.028(2)
S4 0.0118(11) 0.0202(11) 0.0145(10) 0.0051(8) 0.0046(8) 0.0042(8)
S5 0.0329(14) 0.0316(12) 0.0174(9) 0.0126(9) 0.0143(13) 0.0215(14)
S6 0.0212(13) 0.0252(12) 0.0114(9) 0.0052(9) 0.0002(8) -0.0086(9)
S7 0.0112(9) 0.0145(9) 0.0459(13) -0.0019(14) 0.0045(13) 0.0005(7)
S8 0.0184(13) 0.0231(11) 0.0127(9) -0.0018(8) 0.0055(8) -0.0027(9)
S9 0.0116(8) 0.0196(9) 0.0230(9) -0.0021(12) 0.0000(11) 0.0051(7)
S10 0.0208(12) 0.0195(11) 0.0160(10) 0.0061(8) 0.0050(11) 0.0017(11)
S11 0.0138(11) 0.0241(13) 0.0258(12) -0.0020(10) -0.0020(10) -0.0017(9)
S12 0.0221(14) 0.0229(11) 0.0121(9) 0.0055(8) 0.0030(9) -0.0018(10)

loop_
_atom_site_label
_atom_site_type_symbol
_atom_site_fract_x
_atom_site_fract_y
_atom_site_fract_z
_atom_site_U_iso_or_equiv
_atom_site_thermal_displace_type
_atom_site_occupancy
_atom_site_calc_flag
_atom_site_refinement_flags
_atom_site_disorder_group
Th1 Th 0.10701(6) 0.64894(2) 0.08064(2) 0.00976(7) Uani 1 d . .
K1 K 0.1131(4) 0.65584(14) -0.25739(11) 0.0200(4) Uani 1 d . .
K2 K 0.1814(2) 0.9057(2) -0.09735(10) 0.0285(5) Uani 1 d . .
K3 K -0.3595(2) 0.5902(2) 0.08341(12) 0.0390(5) Uani 1 d . .
K4 K 0.6706(3) 0.6062(2) -0.24977(11) 0.0317(6) Uani 1 d . .
K5 K 0.3802(2) 1.14122(14) 0.07950(11) 0.0196(4) Uani 1 d . .
P1 P 0.3810(2) 0.8118(2) 0.07931(11) 0.0128(4) Uani 1 d . .
P2 P -0.0930(3) 0.67179(14) -0.08120(11) 0.0121(4) Uani 1 d . .
P3 P 0.4023(3) 0.8312(2) -0.26231(10) 0.0132(4) Uani 1 d . .
S1 S 0.2638(2) 0.4343(2) 0.08008(15) 0.0185(4) Uani 1 d . .
S2 S -0.0772(2) 0.4367(2) 0.06922(11) 0.0137(5) Uani 1 d . .
S3 S -0.0949(4) 0.7732(2) 0.00256(11) 0.0336(7) Uani 1 d . .
S4 S 0.0737(2) 0.5672(2) 0.21975(10) 0.0155(5) Uani 1 d . .
S5 S -0.0954(4) 0.7784(2) 0.15537(10) 0.0273(6) Uani 1 d . .
S6 S 0.3577(2) 0.7027(2) 0.16033(10) 0.0192(5) Uani 1 d . .
S7 S 0.2017(2) 0.9064(2) 0.0784(2) 0.0239(4) Uani 1 d . .
S8 S 0.3589(2) 0.7025(2) -0.00183(10) 0.0181(5) Uani 1 d . .
S9 S 0.0582(2) 0.6000(2) -0.4194(2) 0.0181(4) Uani 1 d . .
S10 S -0.0942(3) 0.7732(2) -0.16210(10) 0.0188(5) Uani 1 d . .
S11 S 0.2742(3) 0.4256(2) -0.23827(13) 0.0212(5) Uani 1 d . .
S12 S 0.4167(3) 0.7358(2) -0.17776(10) 0.0190(5) Uani 1 d . .

loop_
_atom_type_symbol
_atom_type_description
_atom_type_scat_dispersion_real
_atom_type_scat_dispersion_imag
_atom_type_scat_source
P P 0.1023 0.0942 'International Tables Vol C Tables 4.2.6.8 and 6.1.1.4'
S S 0.1246 0.1234 'International Tables Vol C Tables 4.2.6.8 and 6.1.1.4'
K K 0.2009 0.2494 'International Tables Vol C Tables 4.2.6.8 and 6.1.1.4'
Th Th -7.2400 8.8979 'International Tables Vol C Tables 4.2.6.8 and 6.1.1.4'

loop_
_geom_angle_atom_site_label_1
_geom_angle_atom_site_label_2
_geom_angle_atom_site_label_3
_geom_angle
_geom_angle_site_symmetry_1
_geom_angle_site_symmetry_3
_geom_angle_publ_flag
S5 Th1 S1 143.03(7) . . ?
S5 Th1 S3 64.10(6) . . ?
S1 Th1 S3 140.87(7) . . ?
S5 Th1 S4 66.20(6) . . ?
S1 Th1 S4 78.17(7) . . ?
S3 Th1 S4 126.18(8) . . ?
S5 Th1 S6 100.25(8) . . ?
S1 Th1 S6 75.05(7) . . ?
S3 Th1 S6 138.42(7) . . ?
S4 Th1 S6 69.57(6) . . ?
S5 Th1 S2 92.41(7) . . ?
S1 Th1 S2 68.65(5) . . ?
S3 Th1 S2 86.94(8) . . ?
S4 Th1 S2 75.71(7) . . ?
S6 Th1 S2 133.79(6) . . ?
S5 Th1 S8 137.46(7) . . ?
S1 Th1 S8 74.82(6) . . ?
S3 Th1 S8 99.15(8) . . ?
S4 Th1 S8 131.96(6) . . ?
S6 Th1 S8 65.48(5) . . ?
S2 Th1 S8 127.12(6) . . ?
S5 Th1 S7 74.04(7) . . ?
S1 Th1 S7 130.52(5) . . ?
S3 Th1 S7 74.23(8) . . ?
S4 Th1 S7 110.36(8) . . ?
S6 Th1 S7 64.29(6) . . ?
S2 Th1 S7 160.19(6) . . ?
S8 Th1 S7 63.61(6) . . ?
S5 Th1 S2 125.94(7) . 3_565 ?
S1 Th1 S2 77.49(7) . 3_565 ?
S3 Th1 S2 64.90(6) . 3_565 ?
S4 Th1 S2 141.76(5) . 3_565 ?
S6 Th1 S2 130.14(6) . 3_565 ?
S2 Th1 S2 68.15(7) . 3_565 ?
S8 Th1 S2 67.58(6) . 3_565 ?
S7 Th1 S2 107.87(8) . 3_565 ?
S5 Th1 P1 105.92(7) . . ?
S1 Th1 P1 92.79(5) . . ?
S3 Th1 P1 105.97(8) . . ?
S4 Th1 P1 106.18(6) . . ?
S6 Th1 P1 38.22(5) . . ?
S2 Th1 P1 160.80(5) . . ?
S8 Th1 P1 38.08(5) . . ?
S7 Th1 P1 37.74(5) . . ?
S2 Th1 P1 104.04(6) 3_565 . ?
S5 Th1 K4 51.42(7) . 4_576 ?
S1 Th1 K4 117.54(7) . 4_576 ?
S3 Th1 K4 101.59(6) . 4_576 ?
S4 Th1 K4 59.50(5) . 4_576 ?
S6 Th1 K4 49.26(5) . 4_576 ?
S2 Th1 K4 130.08(5) . 4_576 ?
S8 Th1 K4 100.26(5) . 4_576 ?
S7 Th1 K4 50.95(8) . 4_576 ?
S2 Th1 K4 158.56(5) 3_565 4_576 ?
P1 Th1 K4 62.18(5) . 4_576 ?
S5 Th1 K3 52.49(7) . . ?
S1 Th1 K3 113.63(5) . . ?
S3 Th1 K3 53.38(8) . . ?
S4 Th1 K3 80.40(5) . . ?
S6 Th1 K3 146.51(5) . . ?
S2 Th1 K3 45.27(5) . . ?
S8 Th1 K3 147.15(5) . . ?
S7 Th1 K3 115.84(4) . . ?
S2 Th1 K3 82.92(5) 3_565 . ?
P1 Th1 K3 153.57(4) . . ?
K4 Th1 K3 102.71(4) 4_576 . ?
S11 K1 S10 128.77(10) . . ?
S11 K1 S4 65.58(6) . 3_565 ?
S10 K1 S4 80.01(9) . 3_565 ?
S11 K1 S11 129.29(12) . 2_554 ?
S10 K1 S11 80.16(7) . 2_554 ?
S4 K1 S11 160.17(11) 3_565 2_554 ?
S11 K1 S9 92.27(8) . . ?
S10 K1 S9 125.27(13) . . ?
S4 K1 S9 89.25(8) 3_565 . ?
S11 K1 S9 101.92(8) 2_554 . ?
S11 K1 S6 147.01(10) . 4_575 ?
S10 K1 S6 67.28(8) . 4_575 ?
S4 K1 S6 94.25(11) 3_565 4_575 ?
S11 K1 S6 77.68(7) 2_554 4_575 ?
S9 K1 S6 60.19(7) . 4_575 ?
S11 K1 S5 80.00(10) . 4_675 ?
S10 K1 S5 139.98(8) . 4_675 ?
S4 K1 S5 139.77(9) 3_565 4_675 ?
S11 K1 S5 60.03(8) 2_554 4_675 ?
S9 K1 S5 71.27(7) . 4_675 ?
S6 K1 S5 104.93(8) 4_575 4_675 ?
S11 K1 P3 94.61(11) . . ?
S10 K1 P3 107.54(8) . . ?
S4 K1 P3 157.71(11) 3_565 . ?
S11 K1 P3 34.97(7) 2_554 . ?
S9 K1 P3 102.23(9) . . ?
S6 K1 P3 108.03(7) 4_575 . ?
S5 K1 P3 35.01(6) 4_675 . ?
S11 K1 S12 74.51(9) . . ?
S10 K1 S12 99.21(9) . . ?
S4 K1 S12 125.49(9) 3_565 . ?
S11 K1 S12 58.66(7) 2_554 . ?
S9 K1 S12 128.93(11) . . ?
S6 K1 S12 136.17(7) 4_575 . ?
S5 K1 S12 58.01(8) 4_675 . ?
P3 K1 S12 33.79(6) . . ?
S11 K1 P3 33.00(7) . 2_544 ?
S10 K1 P3 109.81(9) . 2_544 ?
S4 K1 P3 33.62(6) 3_565 2_544 ?
S11 K1 P3 162.09(13) 2_554 2_544 ?
S9 K1 P3 84.70(6) . 2_544 ?
S6 K1 P3 119.62(10) 4_575 2_544 ?
S5 K1 P3 107.76(9) 4_675 2_544 ?
P3 K1 P3 127.61(10) . 2_544 ?
S12 K1 P3 104.22(9) . 2_544 ?
S11 K1 K3 129.13(10) . 4_675 ?
S10 K1 K3 101.96(7) . 4_675 ?
S4 K1 K3 137.63(10) 3_565 4_675 ?
S11 K1 K3 47.76(6) 2_554 4_675 ?
S9 K1 K3 54.65(5) . 4_675 ?
S6 K1 K3 50.81(5) 4_575 4_675 ?
S5 K1 K3 54.80(6) 4_675 4_675 ?
P3 K1 K3 62.61(6) . 4_675 ?
S12 K1 K3 96.29(7) . 4_675 ?
P3 K1 K3 138.36(7) 2_544 4_675 ?
S11 K1 K2 112.90(10) . . ?
S10 K1 K2 50.11(6) . . ?
S4 K1 K2 115.60(8) 3_565 . ?
S11 K1 K2 49.49(6) 2_554 . ?
S9 K1 K2 149.86(6) . . ?
S6 K1 K2 99.16(7) 4_575 . ?
S5 K1 K2 96.12(8) 4_675 . ?
P3 K1 K2 61.11(6) . . ?
S12 K1 K2 50.21(6) . . ?
P3 K1 K2 125.45(7) 2_544 . ?
K3 K1 K2 95.52(5) 4_675 . ?
S11 K2 S10 75.65(7) 2_554 . ?
S11 K2 S9 87.42(8) 2_554 2_554 ?
S10 K2 S9 159.43(9) . 2_554 ?
S11 K2 S12 58.87(7) 2_554 . ?
S10 K2 S12 95.82(8) . . ?
S9 K2 S12 85.02(7) 2_554 . ?
S11 K2 S8 121.74(9) 2_554 . ?
S10 K2 S8 108.26(8) . . ?
S9 K2 S8 90.48(7) 2_554 . ?
S12 K2 S8 62.94(6) . . ?
S11 K2 S7 168.55(9) 2_554 . ?
S10 K2 S7 115.66(7) . . ?
S9 K2 S7 81.85(7) 2_554 . ?
S12 K2 S7 115.84(8) . . ?
S8 K2 S7 54.75(5) . . ?
S11 K2 S3 131.42(9) 2_554 . ?
S10 K2 S3 55.77(5) . . ?
S9 K2 S3 139.79(9) 2_554 . ?
S12 K2 S3 121.15(8) . . ?
S8 K2 S3 77.95(7) . . ?
S7 K2 S3 59.91(6) . . ?
S11 K2 P2 102.99(8) 2_554 . ?
S10 K2 P2 31.62(5) . . ?
S9 K2 P2 168.78(9) 2_554 . ?
S12 K2 P2 96.68(7) . . ?
S8 K2 P2 80.52(7) . . ?
S7 K2 P2 87.45(6) . . ?
S3 K2 P2 31.61(5) . . ?
S11 K2 K5 87.75(7) 2_554 3_675 ?
S10 K2 K5 140.42(8) . 3_675 ?
S9 K2 K5 48.03(5) 2_554 3_675 ?
S12 K2 K5 45.78(5) . 3_675 ?
S8 K2 K5 51.56(5) . 3_675 ?
S7 K2 K5 82.12(6) . 3_675 ?
S3 K2 K5 128.93(8) . 3_675 ?
P2 K2 K5 127.15(7) . 3_675 ?
S11 K2 K1 48.24(6) 2_554 . ?
S10 K2 K1 45.09(7) . . ?
S9 K2 K1 128.10(9) 2_554 . ?
S12 K2 K1 51.76(7) . . ?
S8 K2 K1 92.62(7) . . ?
S7 K2 K1 138.39(7) . . ?
S3 K2 K1 91.17(7) . . ?
P2 K2 K1 59.57(6) . . ?
K5 K2 K1 97.54(7) 3_675 . ?
S11 K2 K1 42.74(6) 2_554 2_554 ?
S10 K2 K1 112.95(7) . 2_554 ?
S9 K2 K1 47.26(7) 2_554 2_554 ?
S12 K2 K1 75.89(6) . 2_554 ?
S8 K2 K1 123.55(8) . 2_554 ?
S7 K2 K1 127.87(7) . 2_554 ?
S3 K2 K1 158.35(8) . 2_554 ?
P2 K2 K1 143.91(7) . 2_554 ?
K5 K2 K1 72.17(6) 3_675 2_554 ?
K1 K2 K1 90.36(5) . 2_554 ?
S11 K2 K5 129.25(8) 2_554 . ?
S10 K2 K5 148.70(7) . . ?
S9 K2 K5 42.79(6) 2_554 . ?
S12 K2 K5 113.01(7) . . ?
S8 K2 K5 76.55(6) . . ?
S7 K2 K5 41.15(4) . . ?
S3 K2 K5 97.02(6) . . ?
P2 K2 K5 127.51(6) . . ?
K5 K2 K5 67.24(5) 3_675 . ?
K1 K2 K5 164.66(8) . . ?
K1 K2 K5 86.80(5) 2_554 . ?
S11 K3 S2 80.62(7) 3_565 . ?
S11 K3 S6 78.11(7) 3_565 1_455 ?
S2 K3 S6 156.98(10) . 1_455 ?
S11 K3 S1 148.13(8) 3_565 3_565 ?
S2 K3 S1 69.09(6) . 3_565 ?
S6 K3 S1 133.24(8) 1_455 3_565 ?
S11 K3 S8 134.26(8) 3_565 1_455 ?
S2 K3 S8 144.87(9) . 1_455 ?
S6 K3 S8 56.28(5) 1_455 1_455 ?
S1 K3 S8 77.02(7) 3_565 1_455 ?
S11 K3 P1 104.13(8) 3_565 1_455 ?
S2 K3 P1 166.01(9) . 1_455 ?
S6 K3 P1 34.15(5) 1_455 1_455 ?
S1 K3 P1 103.26(8) 3_565 1_455 ?
S8 K3 P1 33.91(5) 1_455 1_455 ?
S11 K3 S9 97.26(9) 3_565 4_576 ?
S2 K3 S9 134.92(8) . 4_576 ?
S6 K3 S9 57.38(6) 1_455 4_576 ?
S1 K3 S9 97.22(8) 3_565 4_576 ?
S8 K3 S9 57.22(6) 1_455 4_576 ?
P1 K3 S9 32.24(4) 1_455 4_576 ?
S11 K3 S5 57.98(7) 3_565 . ?
S2 K3 S5 75.85(7) . . ?
S6 K3 S5 99.85(8) 1_455 . ?
S1 K3 S5 103.52(8) 3_565 . ?
S8 K3 S5 122.31(8) 1_455 . ?
P1 K3 S5 95.33(7) 1_455 . ?
S9 K3 S5 65.73(7) 4_576 . ?
S11 K3 S3 105.92(8) 3_565 . ?
S2 K3 S3 71.11(7) . . ?
S6 K3 S3 123.45(8) 1_455 . ?
S1 K3 S3 55.57(6) 3_565 . ?
S8 K3 S3 97.38(8) 1_455 . ?
P1 K3 S3 94.90(8) 1_455 . ?
S9 K3 S3 66.26(7) 4_576 . ?
S5 K3 S3 49.29(5) . . ?
S11 K3 S8 111.95(8) 3_565 3_565 ?
S2 K3 S8 58.70(6) . 3_565 ?
S6 K3 S8 122.53(8) 1_455 3_565 ?
S1 K3 S8 60.29(6) 3_565 3_565 ?
S8 K3 S8 96.65(7) 1_455 3_565 ?
P1 K3 S8 128.70(8) 1_455 3_565 ?
S9 K3 S8 150.37(9) 4_576 3_565 ?
S5 K3 S8 134.50(7) . 3_565 ?
S3 K3 S8 108.25(7) . 3_565 ?
S11 K3 K1 48.77(6) 3_565 4_576 ?
S2 K3 K1 118.38(9) . 4_576 ?
S6 K3 K1 50.45(7) 1_455 4_576 ?
S1 K3 K1 141.28(8) 3_565 4_576 ?
S8 K3 K1 93.82(7) 1_455 4_576 ?
P1 K3 K1 59.93(6) 1_455 4_576 ?
S9 K3 K1 48.96(6) 4_576 4_576 ?
S5 K3 K1 50.03(8) . 4_576 ?
S3 K3 K1 89.36(7) . 4_576 ?
S8 K3 K1 158.07(8) 3_565 4_576 ?
S11 K3 K5 138.80(9) 3_565 3_575 ?
S2 K3 K5 109.85(7) . 3_575 ?
S6 K3 K5 92.07(6) 1_455 3_575 ?
S1 K3 K5 50.94(5) 3_565 3_575 ?
S8 K3 K5 49.86(5) 1_455 3_575 ?
P1 K3 K5 57.92(5) 1_455 3_575 ?
S9 K3 K5 46.57(6) 4_576 3_575 ?
S5 K3 K5 85.26(6) . 3_575 ?
S3 K3 K5 47.59(6) . 3_575 ?
S8 K3 K5 107.06(7) 3_565 3_575 ?
K1 K3 K5 94.42(5) 4_576 3_575 ?
S12 K4 S4 142.00(9) . 3_665 ?
S12 K4 S6 111.06(8) . 4_675 ?
S4 K4 S6 94.39(8) 3_665 4_675 ?
S12 K4 S10 91.70(9) . 1_655 ?
S4 K4 S10 74.40(8) 3_665 1_655 ?
S6 K4 S10 63.62(7) 4_675 1_655 ?
S12 K4 S7 122.15(8) . 4_675 ?
S4 K4 S7 95.25(7) 3_665 4_675 ?
S6 K4 S7 56.38(6) 4_675 4_675 ?
S10 K4 S7 118.00(8) 1_655 4_675 ?
S12 K4 S5 59.86(6) . 4_675 ?
S4 K4 S5 155.18(10) 3_665 4_675 ?
S6 K4 S5 82.36(7) 4_675 4_675 ?
S10 K4 S5 124.33(9) 1_655 4_675 ?
S7 K4 S5 62.42(6) 4_675 4_675 ?
S12 K4 S1 76.41(7) . 3_665 ?
S4 K4 S1 66.27(7) 3_665 3_665 ?
S6 K4 S1 120.52(9) 4_675 3_665 ?
S10 K4 S1 57.13(6) 1_655 3_665 ?
S7 K4 S1 161.44(9) 4_675 3_665 ?
S5 K4 S1 136.01(9) 4_675 3_665 ?
S12 K4 P3 33.22(5) . . ?
S4 K4 P3 170.94(10) 3_665 . ?
S6 K4 P3 84.13(7) 4_675 . ?
S10 K4 P3 97.02(8) 1_655 . ?
S7 K4 P3 91.36(7) 4_675 . ?
S5 K4 P3 33.52(5) 4_675 . ?
S1 K4 P3 106.81(7) 3_665 . ?
S12 K4 K1 135.81(9) . 1_655 ?
S4 K4 K1 47.37(6) 3_665 1_655 ?
S6 K4 K1 50.16(6) 4_675 1_655 ?
S10 K4 K1 44.72(6) 1_655 1_655 ?
S7 K4 K1 83.28(7) 4_675 1_655 ?
S5 K4 K1 132.16(8) 4_675 1_655 ?
S1 K4 K1 82.55(7) 3_665 1_655 ?
P3 K4 K1 127.78(8) . 1_655 ?
S12 K4 Th1 86.98(6) . 4_675 ?
S4 K4 Th1 129.26(7) 3_665 4_675 ?
S6 K4 Th1 42.18(4) 4_675 4_675 ?
S10 K4 Th1 97.73(7) 1_655 4_675 ?
S7 K4 Th1 43.69(4) 4_675 4_675 ?
S5 K4 Th1 40.49(5) 4_675 4_675 ?
S1 K4 Th1 148.65(8) 3_665 4_675 ?
P3 K4 Th1 53.80(4) . 4_675 ?
K1 K4 Th1 91.68(5) 1_655 4_675 ?
S12 K4 K5 44.06(5) . 3_675 ?
S4 K4 K5 109.60(8) 3_665 3_675 ?
S6 K4 K5 92.95(7) 4_675 3_675 ?
S10 K4 K5 48.32(6) 1_655 3_675 ?
S7 K4 K5 142.39(8) 4_675 3_675 ?
S5 K4 K5 95.16(7) 4_675 3_675 ?
S1 K4 K5 50.59(5) 3_665 3_675 ?
P3 K4 K5 61.65(5) . 3_675 ?
K1 K4 K5 93.04(7) 1_655 3_675 ?
Th1 K4 K5 99.36(5) 4_675 3_675 ?
S12 K4 K5 154.16(8) . 4_675 ?
S4 K4 K5 56.97(6) 3_665 4_675 ?
S6 K4 K5 76.80(6) 4_675 4_675 ?
S10 K4 K5 113.31(7) 1_655 4_675 ?
S7 K4 K5 40.70(4) 4_675 4_675 ?
S5 K4 K5 98.53(6) 4_675 4_675 ?
S1 K4 K5 121.97(7) 3_665 4_675 ?
P3 K4 K5 130.85(6) . 4_675 ?
K1 K4 K5 68.61(5) 1_655 4_675 ?
Th1 K4 K5 83.42(4) 4_675 4_675 ?
K5 K4 K5 161.57(6) 3_675 4_675 ?
S12 K5 S7 136.57(10) 3_675 . ?
S12 K5 S9 92.11(8) 3_675 4_676 ?
S7 K5 S9 65.31(5) . 4_676 ?
S12 K5 S9 124.13(8) 3_675 2_554 ?
S7 K5 S9 88.47(9) . 2_554 ?
S9 K5 S9 77.81(8) 4_676 2_554 ?
S12 K5 S3 134.39(8) 3_675 3_575 ?
S7 K5 S3 77.84(8) . 3_575 ?
S9 K5 S3 133.45(8) 4_676 3_575 ?
S9 K5 S3 73.62(7) 2_554 3_575 ?
S12 K5 S10 94.87(9) 3_675 3_575 ?
S7 K5 S10 78.21(7) . 3_575 ?
S9 K5 S10 132.82(8) 4_676 3_575 ?
S9 K5 S10 131.82(8) 2_554 3_575 ?
S3 K5 S10 58.39(6) 3_575 3_575 ?
S12 K5 S8 65.67(7) 3_675 3_675 ?
S7 K5 S8 145.68(9) . 3_675 ?
S9 K5 S8 92.62(7) 4_676 3_675 ?
S9 K5 S8 60.23(6) 2_554 3_675 ?
S3 K5 S8 103.73(9) 3_575 3_675 ?
S10 K5 S8 132.41(7) 3_575 3_675 ?
S12 K5 P2 103.08(7) 3_675 3_575 ?
S7 K5 P2 94.24(6) . 3_575 ?
S9 K5 P2 159.51(7) 4_676 3_575 ?
S9 K5 P2 103.95(8) 2_554 3_575 ?
S3 K5 P2 34.30(5) 3_575 3_575 ?
S10 K5 P2 33.43(5) 3_575 3_575 ?
S8 K5 P2 106.06(7) 3_675 3_575 ?
S12 K5 S1 77.10(7) 3_675 1_565 ?
S7 K5 S1 128.20(7) . 1_565 ?
S9 K5 S1 166.48(7) 4_676 1_565 ?
S9 K5 S1 101.35(8) 2_554 1_565 ?
S3 K5 S1 57.52(7) 3_575 1_565 ?
S10 K5 S1 57.38(6) 3_575 1_565 ?
S8 K5 S1 75.61(6) 3_675 1_565 ?
P2 K5 S1 33.97(5) 3_575 1_565 ?
S12 K5 P1 116.63(7) 3_675 . ?
S7 K5 P1 33.16(5) . . ?
S9 K5 P1 32.15(4) 4_676 . ?
S9 K5 P1 81.73(6) 2_554 . ?
S3 K5 P1 106.86(7) 3_575 . ?
S10 K5 P1 106.86(6) 3_575 . ?
S8 K5 P1 120.72(7) 3_675 . ?
P2 K5 P1 127.38(6) 3_575 . ?
S1 K5 P1 161.35(7) 1_565 . ?
S12 K5 K2 51.45(6) 3_675 3_675 ?
S7 K5 K2 115.85(6) . 3_675 ?
S9 K5 K2 50.73(5) 4_676 3_675 ?
S9 K5 K2 83.22(6) 2_554 3_675 ?
S3 K5 K2 153.00(9) 3_575 3_675 ?
S10 K5 K2 144.07(8) 3_575 3_675 ?
S8 K5 K2 51.40(5) 3_675 3_675 ?
P2 K5 K2 149.43(6) 3_575 3_675 ?
S1 K5 K2 115.78(6) 1_565 3_675 ?
P1 K5 K2 82.79(5) . 3_675 ?
S12 K5 K3 100.41(6) 3_675 3_575 ?
S7 K5 K3 122.91(9) . 3_575 ?
S9 K5 K3 127.36(8) 4_676 3_575 ?
S9 K5 K3 52.89(5) 2_554 3_575 ?
S3 K5 K3 53.90(7) 3_575 3_575 ?
S10 K5 K3 97.03(6) 3_575 3_575 ?
S8 K5 K3 49.90(5) 3_675 3_575 ?
P2 K5 K3 63.75(5) 3_575 3_575 ?
S1 K5 K3 48.77(6) 1_565 3_575 ?
P1 K5 K3 133.06(7) . 3_575 ?
K2 K5 K3 100.89(5) 3_675 3_575 ?
S9 P1 S7 118.18(12) 4_676 . ?
S9 P1 S6 112.88(14) 4_676 . ?
S7 P1 S6 103.32(13) . . ?
S9 P1 S8 113.85(13) 4_676 . ?
S7 P1 S8 102.84(14) . . ?
S6 P1 S8 104.19(11) . . ?
S9 P1 Th1 175.20(10) 4_676 . ?
S7 P1 Th1 66.47(7) . . ?
S6 P1 Th1 63.74(7) . . ?
S8 P1 Th1 64.91(7) . . ?
S9 P1 K3 75.10(8) 4_676 1_655 ?
S7 P1 K3 166.69(10) . 1_655 ?
S6 P1 K3 68.48(9) . 1_655 ?
S8 P1 K3 70.36(9) . 1_655 ?
Th1 P1 K3 100.24(6) . 1_655 ?
S9 P1 K5 59.95(8) 4_676 . ?
S7 P1 K5 58.23(7) . . ?
S6 P1 K5 127.12(10) . . ?
S8 P1 K5 127.30(10) . . ?
Th1 P1 K5 124.69(6) . . ?
K3 P1 K5 135.04(7) 1_655 . ?
S10 P2 S3 109.92(11) . . ?
S10 P2 S1 110.2(2) . 3_565 ?
S3 P2 S1 108.5(2) . 3_565 ?
S10 P2 S2 116.3(2) . 3_565 ?
S3 P2 S2 104.5(2) . 3_565 ?
S1 P2 S2 107.13(10) 3_565 3_565 ?
S10 P2 K5 69.64(11) . 3_575 ?
S3 P2 K5 68.95(12) . 3_575 ?
S1 P2 K5 73.25(9) 3_565 3_575 ?
S2 P2 K5 172.81(12) 3_565 3_575 ?
S10 P2 K2 61.69(10) . . ?
S3 P2 K2 71.21(13) . . ?
S1 P2 K2 170.13(12) 3_565 . ?
S2 P2 K2 82.24(10) 3_565 . ?
K5 P2 K2 97.85(6) 3_575 . ?
S12 P3 S11 109.9(2) . 2_554 ?
S12 P3 S4 113.1(2) . 4_675 ?
S11 P3 S4 112.97(12) 2_554 4_675 ?
S12 P3 S5 110.01(12) . 4_675 ?
S11 P3 S5 109.5(2) 2_554 4_675 ?
S4 P3 S5 101.00(14) 4_675 4_675 ?
S12 P3 K1 73.79(11) . . ?
S11 P3 K1 67.34(12) 2_554 . ?
S4 P3 K1 171.59(11) 4_675 . ?
S5 P3 K1 71.51(12) 4_675 . ?
S12 P3 K4 61.09(10) . . ?
S11 P3 K4 166.87(13) 2_554 . ?
S4 P3 K4 80.04(11) 4_675 . ?
S5 P3 K4 67.92(12) 4_675 . ?
K1 P3 K4 100.08(7) . . ?
S12 P3 K1 116.71(10) . 2_554 ?
S11 P3 K1 55.85(10) 2_554 2_554 ?
S4 P3 K1 59.59(9) 4_675 2_554 ?
S5 P3 K1 133.25(10) 4_675 2_554 ?
K1 P3 K1 122.59(8) . 2_554 ?
K4 P3 K1 135.68(11) . 2_554 ?
P2 S1 Th1 93.97(9) 3_565 . ?
P2 S1 K3 100.59(12) 3_565 3_565 ?
Th1 S1 K3 102.60(8) . 3_565 ?
P2 S1 K4 93.41(12) 3_565 3_665 ?
Th1 S1 K4 101.84(9) . 3_665 ?
K3 S1 K4 150.80(8) 3_565 3_665 ?
P2 S1 K5 72.78(9) 3_565 1_545 ?
Th1 S1 K5 166.75(8) . 1_545 ?
K3 S1 K5 80.30(7) 3_565 1_545 ?
K4 S1 K5 79.58(7) 3_665 1_545 ?
P2 S2 Th1 89.59(9) 3_565 . ?
P2 S2 Th1 89.92(9) 3_565 3_565 ?
Th1 S2 Th1 111.85(7) . 3_565 ?
P2 S2 K3 167.66(12) 3_565 . ?
Th1 S2 K3 93.75(7) . . ?
Th1 S2 K3 99.81(7) 3_565 . ?
P2 S3 Th1 99.28(12) . . ?
P2 S3 K5 76.75(12) . 3_575 ?
Th1 S3 K5 165.45(13) . 3_575 ?
P2 S3 K2 77.18(12) . . ?
Th1 S3 K2 89.82(11) . . ?
K5 S3 K2 102.71(8) 3_575 . ?
P2 S3 K3 92.71(13) . . ?
Th1 S3 K3 87.79(7) . . ?
K5 S3 K3 78.51(9) 3_575 . ?
K2 S3 K3 169.10(8) . . ?
P3 S4 Th1 94.40(9) 4_576 . ?
P3 S4 K1 86.79(11) 4_576 3_565 ?
Th1 S4 K1 122.19(9) . 3_565 ?
P3 S4 K4 158.96(11) 4_576 3_665 ?
Th1 S4 K4 106.39(7) . 3_665 ?
K1 S4 K4 84.86(9) 3_565 3_665 ?
P3 S5 Th1 96.44(11) 4_576 . ?
P3 S5 K1 73.48(12) 4_576 4_576 ?
Th1 S5 K1 161.14(11) . 4_576 ?
P3 S5 K4 78.56(12) 4_576 4_576 ?
Th1 S5 K4 88.10(10) . 4_576 ?
K1 S5 K4 104.96(8) 4_576 4_576 ?
P3 S5 K3 87.20(12) 4_576 . ?
Th1 S5 K3 88.68(7) . . ?
K1 S5 K3 75.17(9) 4_576 . ?
K4 S5 K3 164.94(9) 4_576 . ?
P1 S6 Th1 78.04(8) . . ?
P1 S6 K4 95.21(10) . 4_576 ?
Th1 S6 K4 88.56(7) . 4_576 ?
P1 S6 K1 90.84(10) . 4_676 ?
Th1 S6 K1 163.48(9) . 4_676 ?
K4 S6 K1 80.23(7) 4_576 4_676 ?
P1 S6 K3 77.37(9) . 1_655 ?
Th1 S6 K3 110.11(7) . 1_655 ?
K4 S6 K3 157.55(9) 4_576 1_655 ?
K1 S6 K3 78.74(8) 4_676 1_655 ?
P1 S7 Th1 75.80(7) . . ?
P1 S7 K5 88.62(8) . . ?
Th1 S7 K5 164.37(7) . . ?
P1 S7 K4 92.53(13) . 4_576 ?
Th1 S7 K4 85.36(8) . 4_576 ?
K5 S7 K4 94.34(10) . 4_576 ?
P1 S7 K2 93.16(13) . . ?
Th1 S7 K2 89.77(8) . . ?
K5 S7 K2 92.26(9) . . ?
K4 S7 K2 171.38(7) 4_576 . ?
P1 S8 Th1 77.01(7) . . ?
P1 S8 K2 94.76(10) . . ?
Th1 S8 K2 91.76(6) . . ?
P1 S8 K5 88.12(9) . 3_675 ?
Th1 S8 K5 160.66(8) . 3_675 ?
K2 S8 K5 77.04(6) . 3_675 ?
P1 S8 K3 75.73(9) . 1_655 ?
Th1 S8 K3 107.40(7) . 1_655 ?
K2 S8 K3 155.65(9) . 1_655 ?
K5 S8 K3 80.24(7) 3_675 1_655 ?
P1 S8 K3 152.96(11) . 3_565 ?
Th1 S8 K3 93.47(7) . 3_565 ?
K2 S8 K3 110.97(7) . 3_565 ?
K5 S8 K3 105.20(7) 3_675 3_565 ?
K3 S8 K3 83.35(7) 1_655 3_565 ?
P1 S9 K5 87.90(9) 4_575 4_575 ?
P1 S9 K5 94.21(12) 4_575 2_544 ?
K5 S9 K5 102.19(8) 4_575 2_544 ?
P1 S9 K1 93.16(13) 4_575 . ?
K5 S9 K1 104.62(9) 4_575 . ?
K5 S9 K1 152.41(8) 2_544 . ?
P1 S9 K2 168.03(12) 4_575 2_544 ?
K5 S9 K2 81.24(6) 4_575 2_544 ?
K5 S9 K2 92.99(7) 2_544 2_544 ?
K1 S9 K2 84.80(9) . 2_544 ?
P1 S9 K3 72.66(8) 4_575 4_675 ?
K5 S9 K3 160.54(7) 4_575 4_675 ?
K5 S9 K3 80.53(7) 2_544 4_675 ?
K1 S9 K3 76.39(7) . 4_675 ?
K2 S9 K3 118.04(7) 2_544 4_675 ?
P2 S10 K1 104.38(12) . . ?
P2 S10 K2 86.69(11) . . ?
K1 S10 K2 84.80(10) . . ?
P2 S10 K5 76.93(11) . 3_575 ?
K1 S10 K5 165.18(11) . 3_575 ?
K2 S10 K5 110.01(7) . 3_575 ?
P2 S10 K4 95.57(11) . 1_455 ?
K1 S10 K4 83.20(8) . 1_455 ?
K2 S10 K4 167.98(10) . 1_455 ?
K5 S10 K4 81.98(8) 3_575 1_455 ?
P3 S11 K1 91.14(12) 2_544 . ?
P3 S11 K3 100.58(12) 2_544 3_565 ?
K1 S11 K3 107.39(9) . 3_565 ?
P3 S11 K1 77.69(12) 2_544 2_544 ?
K1 S11 K1 165.85(9) . 2_544 ?
K3 S11 K1 83.47(8) 3_565 2_544 ?
P3 S11 K2 94.62(11) 2_544 2_544 ?
K1 S11 K2 90.11(9) . 2_544 ?
K3 S11 K2 156.40(10) 3_565 2_544 ?
K1 S11 K2 82.26(9) 2_544 2_544 ?
P3 S12 K5 109.33(12) . 3_675 ?
P3 S12 K4 85.69(11) . . ?
K5 S12 K4 90.06(9) 3_675 . ?
P3 S12 K2 92.51(11) . . ?
K5 S12 K2 82.77(7) 3_675 . ?
K4 S12 K2 171.58(10) . . ?
P3 S12 K1 72.41(11) . . ?
K5 S12 K1 160.79(10) 3_675 . ?
K4 S12 K1 109.13(8) . . ?
K2 S12 K1 78.03(8) . . ?

loop_
_geom_bond_atom_site_label_1
_geom_bond_atom_site_label_2
_geom_bond_distance
_geom_bond_site_symmetry_2
_geom_bond_publ_flag
Th1 S5 2.882(3) . ?
Th1 S1 2.882(2) . ?
Th1 S3 2.883(3) . ?
Th1 S4 2.954(2) . ?
Th1 S6 2.980(2) . ?
Th1 S2 3.020(2) . ?
Th1 S8 3.021(2) . ?
Th1 S7 3.074(2) . ?
Th1 S2 3.168(2) 3_565 ?
Th1 P1 3.251(2) . ?
Th1 K4 4.437(2) 4_576 ?
Th1 K3 4.594(2) . ?
K1 S11 3.080(3) . ?
K1 S10 3.083(4) . ?
K1 S4 3.214(3) 3_565 ?
K1 S11 3.264(3) 2_554 ?
K1 S9 3.346(4) . ?
K1 S6 3.390(4) 4_575 ?
K1 S5 3.419(5) 4_675 ?
K1 P3 3.456(4) . ?
K1 S12 3.481(4) . ?
K1 P3 3.721(2) 2_544 ?
K1 K3 4.312(3) 4_675 ?
K1 K2 4.336(3) . ?
K2 S11 3.327(3) 2_554 ?
K2 S10 3.341(3) . ?
K2 S9 3.384(3) 2_554 ?
K2 S12 3.406(3) . ?
K2 S8 3.464(3) . ?
K2 S7 3.522(4) . ?
K2 S3 3.678(4) . ?
K2 P2 3.788(3) . ?
K2 K5 4.320(3) 3_675 ?
K2 K1 4.538(3) 2_554 ?
K2 K5 4.845(3) . ?
K3 S11 3.213(4) 3_565 ?
K3 S2 3.271(3) . ?
K3 S6 3.408(3) 1_455 ?
K3 S1 3.415(4) 3_565 ?
K3 S8 3.474(3) 1_455 ?
K3 P1 3.575(3) 1_455 ?
K3 S9 3.619(3) 4_576 ?
K3 S5 3.645(4) . ?
K3 S3 3.690(4) . ?
K3 S8 3.712(3) 3_565 ?
K3 K1 4.312(3) 4_576 ?
K3 K5 4.476(3) 3_575 ?
K4 S12 3.222(3) . ?
K4 S4 3.235(3) 3_665 ?
K4 S6 3.362(3) 4_675 ?
K4 S10 3.457(4) 1_655 ?
K4 S7 3.457(5) 4_675 ?
K4 S5 3.470(4) 4_675 ?
K4 S1 3.486(4) 3_665 ?
K4 P3 3.670(3) . ?
K4 K1 4.351(4) 1_655 ?
K4 Th1 4.437(2) 4_675 ?
K4 K5 4.488(4) 3_675 ?
K4 K5 4.878(3) 4_675 ?
K5 S12 3.121(3) 3_675 ?
K5 S7 3.190(3) . ?
K5 S9 3.249(2) 4_676 ?
K5 S9 3.295(4) 2_554 ?
K5 S3 3.372(4) 3_575 ?
K5 S10 3.385(3) 3_575 ?
K5 S8 3.472(3) 3_675 ?
K5 P2 3.517(3) 3_575 ?
K5 S1 3.526(3) 1_565 ?
K5 P1 3.751(2) . ?
K5 K2 4.320(3) 3_675 ?
K5 K3 4.476(3) 3_575 ?
P1 S9 1.998(2) 4_676 ?
P1 S7 2.052(3) . ?
P1 S6 2.056(3) . ?
P1 S8 2.058(3) . ?
P1 K3 3.575(3) 1_655 ?
P2 S10 1.989(3) . ?
P2 S3 2.036(3) . ?
P2 S1 2.057(3) 3_565 ?
P2 S2 2.082(3) 3_565 ?
P2 K5 3.517(3) 3_575 ?
P3 S12 2.016(3) . ?
P3 S11 2.027(4) 2_554 ?
P3 S4 2.063(4) 4_675 ?
P3 S5 2.068(3) 4_675 ?
P3 K1 3.721(2) 2_554 ?
S1 P2 2.057(3) 3_565 ?
S1 K3 3.415(4) 3_565 ?
S1 K4 3.486(4) 3_665 ?
S1 K5 3.526(3) 1_545 ?
S2 P2 2.082(3) 3_565 ?
S2 Th1 3.168(2) 3_565 ?
S3 K5 3.372(4) 3_575 ?
S4 P3 2.063(4) 4_576 ?
S4 K1 3.214(3) 3_565 ?
S4 K4 3.235(3) 3_665 ?
S5 P3 2.068(3) 4_576 ?
S5 K1 3.419(5) 4_576 ?
S5 K4 3.470(4) 4_576 ?
S6 K4 3.362(3) 4_576 ?
S6 K1 3.390(4) 4_676 ?
S6 K3 3.408(3) 1_655 ?
S7 K4 3.457(5) 4_576 ?
S8 K5 3.472(3) 3_675 ?
S8 K3 3.474(3) 1_655 ?
S8 K3 3.712(3) 3_565 ?
S9 P1 1.998(2) 4_575 ?
S9 K5 3.249(2) 4_575 ?
S9 K5 3.295(4) 2_544 ?
S9 K2 3.384(3) 2_544 ?
S9 K3 3.619(3) 4_675 ?
S10 K5 3.385(3) 3_575 ?
S10 K4 3.457(4) 1_455 ?
S11 P3 2.027(4) 2_544 ?
S11 K3 3.213(4) 3_565 ?
S11 K1 3.264(3) 2_544 ?
S11 K2 3.327(3) 2_544 ?
S12 K5 3.121(3) 3_675 ?
